data_4513444
loop_
_publ_author_name
'Park, In-Hyeok'
'Medishetty, Raghavender'
'Lee, Hyeong-Hwan'
'Herng, Tun Seng'
'Ding, Jun'
'Lee, Shim Sung'
'Vittal, Jagadese J.'

_publ_section_title
;
 Influence of Angular Dicarboxylate Ligand on the Structures of Single and
 Double Pillared-Layer Coordination Polymers of Co(II)
;
_journal_issue 8
_journal_name_full 'Crystal Growth &amp; Design'
_journal_page_first 4156
_journal_paper_doi 10.1021/acs.cgd.5b00766
_journal_volume 15
_journal_year 2015
_chemical_formula_sum 'C68 H48 Co2 N4 O10'
_chemical_formula_weight 1198.96
_chemical_name_systematic
; 
 ? 
;
_space_group_crystal_system monoclinic
_space_group_IT_number 13
_space_group_name_Hall '-P 2yc'
_space_group_name_H-M_alt 'P 1 2/c 1'
_symmetry_space_group_name_Hall '-P 2yc'
_symmetry_space_group_name_H-M 'P 1 2/c 1'
_atom_sites_solution_hydrogens geom
_audit_creation_method SHELXL-2014
_cell_angle_alpha 90
_cell_angle_beta 108.127(4)
_cell_angle_gamma 90
_cell_formula_units_Z 2
_cell_length_a 17.9388(13)
_cell_length_b 9.2136(6)
_cell_length_c 26.536(2)
_cell_measurement_reflns_used 8946
_cell_measurement_temperature 173(2)
_cell_measurement_theta_max 28.21
_cell_measurement_theta_min 2.29
_cell_volume 4168.2(5)
_computing_cell_refinement 'Bruker SAINT'
_computing_data_collection 'Bruker APEX2'
_computing_data_reduction 'Bruker SAINT'
_computing_molecular_graphics 'Bruker SHELXTL'
_computing_publication_material 'Bruker SHELXTL'
_computing_structure_refinement 'SHELXL-2014 (Sheldrick, 2014)'
_computing_structure_solution 'SHELXS-97 (Sheldrick, 2008)'
_diffrn_ambient_temperature 173(2)
_diffrn_measured_fraction_theta_full 1.000
_diffrn_measured_fraction_theta_max 1.000
_diffrn_measurement_device_type 'Bruker APEX-II CCD'
_diffrn_measurement_method '\f and \w scans'
_diffrn_radiation_type MoK\a
_diffrn_radiation_wavelength 0.71073
_diffrn_reflns_av_R_equivalents 0.0708
_diffrn_reflns_av_unetI/netI 0.0426
_diffrn_reflns_laue_measured_fraction_full 1.000
_diffrn_reflns_laue_measured_fraction_max 1.000
_diffrn_reflns_limit_h_max 21
_diffrn_reflns_limit_h_min -20
_diffrn_reflns_limit_k_max 11
_diffrn_reflns_limit_k_min -11
_diffrn_reflns_limit_l_max 29
_diffrn_reflns_limit_l_min -32
_diffrn_reflns_number 62023
_diffrn_reflns_point_group_measured_fraction_full 1.000
_diffrn_reflns_point_group_measured_fraction_max 1.000
_diffrn_reflns_theta_full 25.242
_diffrn_reflns_theta_max 25.500
_diffrn_reflns_theta_min 1.615
_exptl_absorpt_coefficient_mu 0.443
_exptl_absorpt_correction_T_max 0.937
_exptl_absorpt_correction_T_min 0.857
_exptl_absorpt_correction_type multi-scan
_exptl_absorpt_process_details 'SADABS (Sheldrick, 2010)'
_exptl_crystal_colour orange
_exptl_crystal_density_diffrn 0.955
_exptl_crystal_density_meas ?
_exptl_crystal_density_method 'not measured'
_exptl_crystal_description block
_exptl_crystal_F_000 1236
_exptl_crystal_size_max 0.360
_exptl_crystal_size_mid 0.300
_exptl_crystal_size_min 0.150
_platon_squeeze_details
;
 The TG showed large weight loss due to the presence of DMF
 and water. But in the least square refinements they were
 not located. Further PLATON showed 1305.3 A^3 total solvent
 accessible void which account for 31.3% of the volume of 
 the unit cell. Hence the data were SQUEEZEed to remove 
 the electron densities in the solvent regions. The electron
 count/cell = 473.
 Ref: Sluis, P. v.d. and Spek, A. L. (1990) Acta Cryst. A46, 194-201
;
_refine_diff_density_max 0.798
_refine_diff_density_min -0.557
_refine_diff_density_rms 0.080
_refine_ls_extinction_method none
_refine_ls_goodness_of_fit_ref 1.065
_refine_ls_hydrogen_treatment constr
_refine_ls_matrix_type full
_refine_ls_number_parameters 354
_refine_ls_number_reflns 7764
_refine_ls_number_restraints 238
_refine_ls_restrained_S_all 1.054
_refine_ls_R_factor_all 0.0972
_refine_ls_R_factor_gt 0.0785
_refine_ls_shift/su_max 0.001
_refine_ls_shift/su_mean 0.000
_refine_ls_structure_factor_coef Fsqd
_refine_ls_weighting_details 'w=1/[\s^2^(Fo^2^)+(0.1160P)^2^+5.8638P] where P=(Fo^2^+2Fc^2^)/3'
_refine_ls_weighting_scheme calc
_refine_ls_wR_factor_gt 0.2128
_refine_ls_wR_factor_ref 0.2251
_reflns_Friedel_coverage 0.000
_reflns_number_gt 5894
_reflns_number_total 7764
_reflns_threshold_expression 'I > 2\s(I)'
_cod_data_source_file cg5b00766_si_002.cif
_cod_data_source_block ih1
_cod_depositor_comments
;
The following automatic conversions were performed:

'_exptl_crystal_density_meas' value 'not measured' was changed to '?'
- the value is perceived as not measured.

Automatic conversion script
Id: cif_fix_values 3271 2015-04-21 07:52:19Z andrius 

 Adding full bibliography for 4513444--4513445.cif.
;
_cod_original_cell_volume 4168.3(5)
_cod_database_code 4513444
_shelx_space_group_comment
; 
The symmetry employed for this shelxl refinement is uniquely defined 
by the following loop, which should always be used as a source of 
symmetry information in preference to the above space-group names. 
They are only intended as comments. 
;
_shelx_estimated_absorpt_t_min 0.857
_shelx_estimated_absorpt_t_max 0.937
_platon_squeeze_void_probe_radius 1.20
_shelxl_version_number 2014-3

loop_
_space_group_symop_operation_xyz
'x, y, z'
'-x, y, -z+1/2'
'-x, -y, -z'
'x, -y, z-1/2'

loop_
_atom_site_label
_atom_site_type_symbol
_atom_site_fract_x
_atom_site_fract_y
_atom_site_fract_z
_atom_site_U_iso_or_equiv
_atom_site_adp_type
_atom_site_occupancy
_atom_site_site_symmetry_order
_atom_site_calc_flag
_atom_site_refinement_flags_posn
_atom_site_refinement_flags_adp
_atom_site_refinement_flags_occupancy
_atom_site_disorder_assembly
_atom_site_disorder_group
Co1 Co 0.55189(3) 0.61367(5) 0.45321(2) 0.0350(2) Uani 1 1 d . . . . .
O1 O 0.59448(17) 0.6450(5) 0.53125(12) 0.0826(13) Uani 1 1 d . . . . .
O2 O 0.50705(16) 0.5727(3) 0.56847(14) 0.0569(8) Uani 1 1 d . . . . .
O3 O 0.5417(2) 0.6624(5) 0.37200(13) 0.0733(11) Uani 1 1 d . . . . .
O4 O 0.6133(3) 0.7995(4) 0.4341(2) 0.0858(14) Uani 1 1 d . . . . .
N1 N 0.4475(2) 0.7333(3) 0.44694(14) 0.0449(8) Uani 1 1 d . . . . .
C1 C 0.3797(3) 0.7009(5) 0.41121(18) 0.0618(13) Uani 1 1 d . . . . .
H1 H 0.3794 0.6292 0.3854 0.074 Uiso 1 1 calc R U . . .
C2 C 0.3097(3) 0.7651(6) 0.4093(2) 0.0715(15) Uani 1 1 d . . . . .
H2 H 0.2630 0.7382 0.3823 0.086 Uiso 1 1 calc R U . . .
C3 C 0.3068(3) 0.8690(5) 0.4464(2) 0.0572(12) Uani 1 1 d . . . . .
C4 C 0.3786(3) 0.9073(4) 0.4827(2) 0.0573(13) Uani 1 1 d . . . . .
H4 H 0.3811 0.9818 0.5079 0.069 Uiso 1 1 calc R U . . .
C5 C 0.4460(3) 0.8374(4) 0.48196(19) 0.0505(11) Uani 1 1 d . . . . .
H5 H 0.4940 0.8642 0.5076 0.061 Uiso 1 1 calc R U . . .
C6 C 0.2319(3) 0.9335(6) 0.4459(2) 0.0656(13) Uani 1 1 d . . . . .
H6 H 0.1863 0.8987 0.4196 0.079 Uiso 1 1 calc R U . . .
C7 C 0.2214(3) 1.0326(6) 0.4774(3) 0.0743(16) Uani 1 1 d . . . . .
H7 H 0.2656 1.0630 0.5058 0.089 Uiso 1 1 calc R U . A 1
C8 C 0.1418(3) 1.1046(7) 0.4719(3) 0.054(3) Uiso 0.516(7) 1 d G . P B 1
C9 C 0.0693(4) 1.0430(7) 0.4458(3) 0.074(3) Uiso 0.516(7) 1 d G . P B 1
H9 H 0.0665 0.9561 0.4261 0.088 Uiso 0.516(7) 1 calc R U P B 1
C10 C 0.0010(3) 1.1087(9) 0.4486(3) 0.095(4) Uiso 0.516(7) 1 d G . P B 1
H10 H -0.0486 1.0666 0.4308 0.114 Uiso 0.516(7) 1 calc R U P B 1
C11 C 0.0051(3) 1.2358(9) 0.4775(4) 0.074(3) Uiso 0.516(7) 1 d G . P B 1
C12 C 0.0776(4) 1.2974(7) 0.5037(3) 0.083(3) Uiso 0.516(7) 1 d G . P B 1
H12 H 0.0804 1.3843 0.5234 0.099 Uiso 0.516(7) 1 calc R U P B 1
C13 C 0.1460(3) 1.2318(7) 0.5008(3) 0.070(3) Uiso 0.516(7) 1 d G . P B 1
H13 H 0.1955 1.2738 0.5187 0.084 Uiso 0.516(7) 1 calc R U P B 1
C14 C 0.9344(4) 0.2881(11) 0.4859(3) 0.127(3) Uani 1 1 d . . . B 1
H14 H 0.9417 0.3379 0.5184 0.153 Uiso 1 1 calc R U . B 1
C15 C 0.8696(3) 0.2788(6) 0.4590(3) 0.0766(15) Uani 1 1 d . . . B 1
H15 H 0.8586 0.2147 0.4295 0.092 Uiso 1 1 calc R U . B 1
N2 N 0.6553(17) 0.5051(19) 0.4603(5) 0.042(4) Uani 0.516(7) 1 d D U P B 1
C16 C 0.6571(7) 0.3788(13) 0.4372(5) 0.058(3) Uani 0.516(7) 1 d D U P B 1
H16 H 0.6087 0.3347 0.4181 0.069 Uiso 0.516(7) 1 calc R U P B 1
C17 C 0.7252(7) 0.3081(13) 0.4392(6) 0.076(3) Uani 0.516(7) 1 d D U P B 1
H17 H 0.7228 0.2188 0.4208 0.092 Uiso 0.516(7) 1 calc R U P B 1
C18 C 0.7983(12) 0.3655(18) 0.4679(7) 0.072(4) Uani 0.516(7) 1 d D U P B 1
C19 C 0.7934(6) 0.5020(17) 0.4893(5) 0.079(3) Uani 0.516(7) 1 d D U P B 1
H19 H 0.8402 0.5535 0.5066 0.094 Uiso 0.516(7) 1 calc R U P B 1
C20 C 0.7229(5) 0.5633(15) 0.4860(4) 0.066(3) Uani 0.516(7) 1 d D U P B 1
H20 H 0.7229 0.6535 0.5033 0.079 Uiso 0.516(7) 1 calc R U P B 1
O5 O 0.7294(5) 1.0991(15) 0.2615(4) 0.121(5) Uani 0.462(4) 1 d . U P C 1
C21 C 0.5656(2) 0.6426(4) 0.56824(15) 0.0388(9) Uani 1 1 d . . . C 1
C22 C 0.6080(4) 0.7175(7) 0.6171(2) 0.039(2) Uiso 0.538(4) 1 d G . P C 1
C23 C 0.6739(4) 0.8023(8) 0.6217(2) 0.047(4) Uiso 0.538(4) 1 d G . P C 1
H23 H 0.6923 0.8149 0.5921 0.057 Uiso 0.538(4) 1 calc R U P C 1
C24 C 0.7128(3) 0.8687(7) 0.6698(3) 0.064(3) Uiso 0.538(4) 1 d G . P C 1
H24 H 0.7579 0.9267 0.6729 0.077 Uiso 0.538(4) 1 calc R U P C 1
C25 C 0.6859(4) 0.8504(8) 0.7131(2) 0.082(3) Uiso 0.538(4) 1 d G . P C 1
C26 C 0.6200(4) 0.7655(9) 0.7084(2) 0.103(4) Uiso 0.538(4) 1 d G . P C 1
H26 H 0.6015 0.7530 0.7381 0.123 Uiso 0.538(4) 1 calc R U P C 1
C27 C 0.5810(3) 0.6991(7) 0.6604(3) 0.067(3) Uiso 0.538(4) 1 d G . P C 1
H27 H 0.5360 0.6411 0.6572 0.080 Uiso 0.538(4) 1 calc R U P C 1
C28 C 0.5911(4) 0.7650(7) 0.3882(3) 0.083(2) Uani 1 1 d . . . C 1
C29 C 0.6310(4) 0.8645(7) 0.3584(3) 0.045(2) Uiso 0.462(4) 1 d G . P C 1
C30 C 0.7011(4) 0.9398(8) 0.3787(2) 0.059(3) Uiso 0.462(4) 1 d G . P C 1
H30 H 0.7283 0.9371 0.4157 0.070 Uiso 0.462(4) 1 calc R U P C 1
C31 C 0.7315(4) 1.0189(8) 0.3450(3) 0.063(3) Uiso 0.462(4) 1 d G . P C 1
H31 H 0.7794 1.0704 0.3589 0.075 Uiso 0.462(4) 1 calc R U P C 1
C32 C 0.6917(5) 1.0228(9) 0.2909(3) 0.082(4) Uiso 0.462(4) 1 d G . P C 1
C33 C 0.6216(5) 0.9475(10) 0.2706(2) 0.106(5) Uiso 0.462(4) 1 d G . P C 1
H33 H 0.5944 0.9502 0.2336 0.128 Uiso 0.462(4) 1 calc R U P C 1
C34 C 0.5912(4) 0.8684(9) 0.3043(3) 0.081(4) Uiso 0.462(4) 1 d G . P C 1
H34 H 0.5433 0.8169 0.2904 0.098 Uiso 0.462(4) 1 calc R U P C 1
C8A C 0.1520(3) 1.0880(8) 0.4866(3) 0.057(3) Uiso 0.484(7) 1 d G . P B 2
C9A C 0.0870(4) 1.0920(8) 0.4413(2) 0.055(2) Uiso 0.484(7) 1 d G . P B 2
H9A H 0.0907 1.0547 0.4088 0.066 Uiso 0.484(7) 1 calc R U P B 2
C10A C 0.0168(3) 1.1505(8) 0.4437(2) 0.052(2) Uiso 0.484(7) 1 d G . P B 2
H10A H -0.0276 1.1532 0.4127 0.062 Uiso 0.484(7) 1 calc R U P B 2
C11A C 0.0115(3) 1.2051(9) 0.4913(3) 0.073(4) Uiso 0.484(7) 1 d G . P B 2
C12A C 0.0765(4) 1.2012(9) 0.5366(2) 0.078(3) Uiso 0.484(7) 1 d G . P B 2
H12A H 0.0728 1.2385 0.5691 0.094 Uiso 0.484(7) 1 calc R U P B 2
C13A C 0.1467(4) 1.1426(8) 0.5342(2) 0.073(3) Uiso 0.484(7) 1 d G . P B 2
H13A H 0.1911 1.1399 0.5652 0.088 Uiso 0.484(7) 1 calc R U P B 2
N2A N 0.6584(17) 0.479(2) 0.4589(5) 0.039(3) Uani 0.484(7) 1 d D U P B 2
C16A C 0.6647(7) 0.4148(15) 0.4147(5) 0.065(4) Uani 0.484(7) 1 d D U P B 2
H16A H 0.6204 0.4160 0.3837 0.078 Uiso 0.484(7) 1 calc R U P B 2
C17A C 0.7308(7) 0.3488(15) 0.4122(5) 0.069(3) Uani 0.484(7) 1 d D U P B 2
H17A H 0.7324 0.3068 0.3799 0.082 Uiso 0.484(7) 1 calc R U P B 2
C18A C 0.7961(10) 0.3424(18) 0.4568(6) 0.045(3) Uani 0.484(7) 1 d D U P B 2
C19A C 0.7907(5) 0.4050(13) 0.5033(4) 0.054(2) Uani 0.484(7) 1 d D U P B 2
H19A H 0.8337 0.4016 0.5351 0.065 Uiso 0.484(7) 1 calc R U P B 2
C20A C 0.7223(5) 0.4713(12) 0.5019(4) 0.045(2) Uani 0.484(7) 1 d D U P B 2
H20A H 0.7195 0.5151 0.5337 0.053 Uiso 0.484(7) 1 calc R U P B 2
O5A O 0.7051(5) 0.9333(13) 0.2206(4) 0.128(4) Uani 0.538(4) 1 d . U P C 2
C22A C 0.6016(4) 0.7480(8) 0.6115(3) 0.034(2) Uiso 0.462(4) 1 d G . P C 2
C23A C 0.5595(3) 0.8042(8) 0.6431(3) 0.061(3) Uiso 0.462(4) 1 d G . P C 2
H23A H 0.5083 0.7690 0.6394 0.074 Uiso 0.462(4) 1 calc R U P C 2
C24A C 0.5923(4) 0.9117(8) 0.6800(3) 0.080(4) Uiso 0.462(4) 1 d G . P C 2
H24A H 0.5635 0.9501 0.7016 0.096 Uiso 0.462(4) 1 calc R U P C 2
C25A C 0.6673(4) 0.9632(7) 0.6855(3) 0.061(3) Uiso 0.462(4) 1 d G . P C 2
C26A C 0.7094(3) 0.9071(8) 0.6539(3) 0.044(2) Uiso 0.462(4) 1 d G . P C 2
H26A H 0.7606 0.9422 0.6576 0.053 Uiso 0.462(4) 1 calc R U P C 2
C27A C 0.6766(4) 0.7995(8) 0.6170(3) 0.053(5) Uiso 0.462(4) 1 d G . P C 2
H27A H 0.7054 0.7611 0.5954 0.064 Uiso 0.462(4) 1 calc R U P C 2
C29A C 0.6092(4) 0.8027(7) 0.3361(2) 0.054(2) Uiso 0.538(4) 1 d G . P C 2
C30A C 0.6554(4) 0.9268(7) 0.3440(2) 0.085(3) Uiso 0.538(4) 1 d G . P C 2
H30A H 0.6659 0.9799 0.3761 0.102 Uiso 0.538(4) 1 calc R U P C 2
C31A C 0.6863(4) 0.9733(7) 0.3048(3) 0.090(3) Uiso 0.538(4) 1 d G . P C 2
H31A H 0.7179 1.0582 0.3101 0.108 Uiso 0.538(4) 1 calc R U P C 2
C32A C 0.6710(5) 0.8957(8) 0.2577(3) 0.086(3) Uiso 0.538(4) 1 d G . P C 2
C33A C 0.6248(5) 0.7715(8) 0.2499(2) 0.087(3) Uiso 0.538(4) 1 d G . P C 2
H33A H 0.6143 0.7184 0.2178 0.104 Uiso 0.538(4) 1 calc R U P C 2
C34A C 0.5939(4) 0.7250(6) 0.2891(3) 0.078(3) Uiso 0.538(4) 1 d G . P C 2
H34A H 0.5623 0.6402 0.2838 0.093 Uiso 0.538(4) 1 calc R U P C 2

loop_
_atom_site_aniso_label
_atom_site_aniso_U_11
_atom_site_aniso_U_22
_atom_site_aniso_U_33
_atom_site_aniso_U_23
_atom_site_aniso_U_13
_atom_site_aniso_U_12
Co1 0.0364(3) 0.0376(3) 0.0382(3) -0.0011(2) 0.0222(2) 0.0033(2)
O1 0.0318(16) 0.174(4) 0.0459(17) -0.045(2) 0.0173(14) 0.000(2)
O2 0.0366(16) 0.0385(15) 0.095(2) -0.0130(15) 0.0202(16) 0.0005(12)
O3 0.068(2) 0.112(3) 0.0509(19) 0.030(2) 0.0351(18) 0.044(2)
O4 0.121(3) 0.052(2) 0.129(4) -0.010(2) 0.104(3) -0.013(2)
N1 0.054(2) 0.0385(17) 0.052(2) 0.0079(15) 0.0309(18) 0.0152(15)
C1 0.070(3) 0.069(3) 0.046(2) -0.001(2) 0.018(2) 0.040(3)
C2 0.069(3) 0.082(4) 0.058(3) -0.001(3) 0.011(2) 0.046(3)
C3 0.063(3) 0.051(3) 0.068(3) 0.014(2) 0.036(2) 0.028(2)
C4 0.066(3) 0.039(2) 0.087(3) -0.003(2) 0.052(3) 0.011(2)
C5 0.053(2) 0.036(2) 0.075(3) -0.001(2) 0.040(2) 0.0058(18)
C6 0.064(3) 0.068(3) 0.072(3) 0.012(3) 0.031(3) 0.033(3)
C7 0.056(3) 0.069(3) 0.116(5) -0.014(3) 0.053(3) 0.005(2)
C14 0.051(4) 0.214(10) 0.128(6) -0.053(6) 0.044(4) 0.025(5)
C15 0.054(3) 0.077(4) 0.100(4) -0.004(3) 0.026(3) 0.009(3)
N2 0.038(5) 0.045(6) 0.049(6) 0.007(4) 0.023(4) 0.012(5)
C16 0.050(5) 0.049(5) 0.085(8) -0.005(5) 0.037(5) 0.019(4)
C17 0.070(6) 0.058(6) 0.115(9) 0.003(6) 0.050(6) 0.029(5)
C18 0.058(6) 0.085(8) 0.080(10) 0.033(7) 0.034(6) 0.042(6)
C19 0.044(5) 0.112(8) 0.074(7) 0.001(6) 0.010(5) 0.022(6)
C20 0.039(4) 0.085(7) 0.075(7) -0.010(6) 0.022(4) 0.013(4)
O5 0.047(4) 0.219(13) 0.084(6) 0.109(8) 0.000(4) -0.023(6)
C21 0.0321(19) 0.044(2) 0.042(2) -0.0032(17) 0.0140(16) 0.0139(16)
C28 0.083(4) 0.072(4) 0.130(6) 0.061(4) 0.084(4) 0.046(3)
N2A 0.030(5) 0.053(8) 0.039(6) 0.002(5) 0.018(4) 0.008(6)
C16A 0.050(6) 0.094(9) 0.051(6) -0.029(6) 0.015(5) 0.021(6)
C17A 0.054(5) 0.093(9) 0.062(6) -0.026(6) 0.021(5) 0.024(6)
C18A 0.035(5) 0.051(6) 0.055(6) -0.009(5) 0.026(4) -0.001(5)
C19A 0.040(5) 0.068(6) 0.053(5) 0.001(5) 0.014(4) 0.030(5)
C20A 0.036(4) 0.058(6) 0.045(4) 0.001(4) 0.022(3) 0.017(4)
O5A 0.096(6) 0.194(10) 0.125(7) 0.118(7) 0.080(6) 0.072(6)

loop_
_atom_type_symbol
_atom_type_description
_atom_type_scat_dispersion_real
_atom_type_scat_dispersion_imag
_atom_type_scat_source
C C 0.0033 0.0016 'International Tables Vol C Tables 4.2.6.8 and 6.1.1.4'
H H 0.0000 0.0000 'International Tables Vol C Tables 4.2.6.8 and 6.1.1.4'
N N 0.0061 0.0033 'International Tables Vol C Tables 4.2.6.8 and 6.1.1.4'
O O 0.0106 0.0060 'International Tables Vol C Tables 4.2.6.8 and 6.1.1.4'
Co Co 0.3494 0.9721 'International Tables Vol C Tables 4.2.6.8 and 6.1.1.4'

loop_
_geom_angle_atom_site_label_1
_geom_angle_atom_site_label_2
_geom_angle_atom_site_label_3
_geom_angle
_geom_angle_site_symmetry_1
_geom_angle_site_symmetry_3
O1 Co1 O2 114.82(17) . 3_666
O1 Co1 N2 86.1(4) . .
O2 Co1 N2 89.4(4) 3_666 .
O1 Co1 N1 92.85(14) . .
O2 Co1 N1 92.78(13) 3_666 .
N2 Co1 N1 177.8(4) . .
O1 Co1 O3 153.6(2) . .
O2 Co1 O3 91.05(18) 3_666 .
N2 Co1 O3 89.2(4) . .
N1 Co1 O3 90.86(12) . .
O1 Co1 O4 93.98(19) . .
O2 Co1 O4 149.99(16) 3_666 .
N2 Co1 O4 84.1(5) . .
N1 Co1 O4 94.06(14) . .
O3 Co1 O4 59.69(18) . .
O1 Co1 N2A 88.1(3) . .
O2 Co1 N2A 84.8(4) 3_666 .
N1 Co1 N2A 177.5(4) . .
O3 Co1 N2A 89.3(4) . .
O4 Co1 N2A 88.1(5) . .
O1 Co1 C28 122.7(3) . .
O2 Co1 C28 121.3(3) 3_666 .
N2 Co1 C28 83.9(5) . .
N1 Co1 C28 94.99(14) . .
O3 Co1 C28 30.9(2) . .
O4 Co1 C28 28.9(2) . .
C21 O1 Co1 134.3(3) . .
C21 O2 Co1 145.0(3) . 3_666
C28 O3 Co1 89.1(4) . .
C28 O4 Co1 89.8(4) . .
C1 N1 C5 116.5(4) . .
C1 N1 Co1 121.9(3) . .
C5 N1 Co1 121.4(3) . .
N1 C1 C2 123.7(4) . .
C1 C2 C3 120.4(5) . .
C2 C3 C4 115.8(4) . .
C2 C3 C6 120.6(5) . .
C4 C3 C6 123.6(4) . .
C5 C4 C3 120.0(4) . .
N1 C5 C4 123.5(5) . .
C7 C6 C3 126.7(6) . .
C6 C7 C8A 132.1(6) . .
C6 C7 C8 124.1(6) . .
C9 C8 C13 120.0 . .
C9 C8 C7 124.6(5) . .
C13 C8 C7 115.0(5) . .
C10 C9 C8 120.0 . .
C9 C10 C11 120.0 . .
C12 C11 C10 120.0 . .
C12 C11 C14 121.4(6) . 1_465
C10 C11 C14 118.0(6) . 1_465
C13 C12 C11 120.0 . .
C12 C13 C8 120.0 . .
C15 C14 C11 130(3) . 1_645
C14 C15 C18 124.7(8) . .
C20 N2 C16 117(2) . .
C20 N2 Co1 120.7(13) . .
C16 N2 Co1 122.5(15) . .
N2 C16 C17 123.5(16) . .
C16 C17 C18 120.9(13) . .
C19 C18 C17 113.3(16) . .
C19 C18 C15 132.1(14) . .
C17 C18 C15 113.0(11) . .
C20 C19 C18 121.5(13) . .
N2 C20 C19 123.7(16) . .
C25 O5 C32 118(2) 4_575 .
O2 C21 O1 125.2(4) . .
O2 C21 C22 116.9(4) . .
O1 C21 C22 117.6(4) . .
C23 C22 C27 120.0 . .
C23 C22 C21 122.7(4) . .
C27 C22 C21 117.3(4) . .
C24 C23 C22 120.0 . .
C25 C24 C23 120.0 . .
O5 C25 C24 119.6(7) 4_576 .
O5 C25 C26 120.0(8) 4_576 .
C24 C25 C26 120.0 . .
C25 C26 C27 120.0 . .
C26 C27 C22 120.0 . .
O4 C28 O3 120.9(5) . .
O4 C28 C29 107.8(7) . .
O3 C28 C29 131.2(7) . .
O4 C28 Co1 61.3(3) . .
O3 C28 Co1 60.0(2) . .
C29 C28 Co1 167.6(6) . .
C30 C29 C34 120.0 . .
C30 C29 C28 127.7(6) . .
C34 C29 C28 112.2(6) . .
C29 C30 C31 120.0 . .
C30 C31 C32 120.0 . .
O5 C32 C33 125.4(7) . .
O5 C32 C31 114.5(7) . .
C33 C32 C31 120.0 . .
C32 C33 C34 120.0 . .
C33 C34 C29 120.0 . .
C9A C8A C13A 120.0 . .
C9A C8A C7 113.6(5) . .
C13A C8A C7 126.3(5) . .
C10A C9A C8A 120.0 . .
C9A C10A C11A 120.0 . .
C12A C11A C10A 120.0 . .
C11A C12A C13A 120.0 . .
C12A C13A C8A 120.0 . .
C20A N2A C16A 116(2) . .
C20A N2A Co1 124.7(13) . .
C16A N2A Co1 119.0(13) . .
N2A C16A C17A 123.5(15) . .
C16A C17A C18A 119.9(11) . .
C17A C18A C19A 117.9(15) . .
C20A C19A C18A 118.2(11) . .
N2A C20A C19A 124.7(14) . .
C32A O5A C25A 115.9(17) . 4_575
C23A C22A C27A 120.0 . .
C24A C23A C22A 120.0 . .
C23A C24A C25A 120.0 . .
O5A C25A C26A 115.2(5) 4_576 .
O5A C25A C24A 124.8(5) 4_576 .
C26A C25A C24A 120.0 . .
C27A C26A C25A 120.0 . .
C26A C27A C22A 120.0 . .
C30A C29A C34A 120.0 . .
C31A C30A C29A 120.0 . .
C32A C31A C30A 120.0 . .
O5A C32A C31A 120.9(8) . .
O5A C32A C33A 119.0(8) . .
C31A C32A C33A 120.0 . .
C32A C33A C34A 120.0 . .
C33A C34A C29A 120.0 . .

loop_
_geom_bond_atom_site_label_1
_geom_bond_atom_site_label_2
_geom_bond_distance
_geom_bond_site_symmetry_2
Co1 O1 1.993(3) .
Co1 O2 2.005(3) 3_666
Co1 N2 2.06(3) .
Co1 N1 2.134(3) .
Co1 O3 2.153(3) .
Co1 O4 2.180(3) .
Co1 N2A 2.24(3) .
Co1 C28 2.485(5) .
O1 C21 1.244(5) .
O2 C21 1.234(5) .
O2 Co1 2.005(3) 3_666
O3 C28 1.276(8) .
O4 C28 1.202(9) .
N1 C1 1.322(6) .
N1 C5 1.341(5) .
C1 C2 1.375(6) .
C2 C3 1.387(7) .
C3 C4 1.392(7) .
C3 C6 1.466(6) .
C4 C5 1.375(6) .
C6 C7 1.292(7) .
C7 C8A 1.435(7) .
C7 C8 1.539(7) .
C8 C9 1.3900 .
C8 C13 1.3900 .
C9 C10 1.3900 .
C10 C11 1.3900 .
C11 C12 1.3900 .
C11 C14 1.437(7) 1_465
C12 C13 1.3900 .
C14 C15 1.163(8) .
C14 C11 1.44(2) 1_645
C15 C18 1.59(2) .
N2 C20 1.31(2) .
N2 C16 1.321(19) .
C16 C17 1.371(13) .
C17 C18 1.399(17) .
C18 C19 1.394(17) .
C19 C20 1.362(12) .
O5 C25 1.36(4) 4_575
O5 C32 1.375(9) .
C21 C22 1.456(6) .
C22 C23 1.3900 .
C22 C27 1.3900 .
C23 C24 1.3900 .
C24 C25 1.3900 .
C25 O5 1.361(9) 4_576
C25 C26 1.3900 .
C26 C27 1.3900 .
C28 C29 1.526(7) .
C29 C30 1.3900 .
C29 C34 1.3900 .
C30 C31 1.3900 .
C31 C32 1.3900 .
C32 C33 1.3900 .
C33 C34 1.3900 .
C8A C9A 1.3900 .
C8A C13A 1.3900 .
C9A C10A 1.3900 .
C10A C11A 1.3900 .
C11A C12A 1.3900 .
C12A C13A 1.3900 .
N2A C20A 1.35(2) .
N2A C16A 1.35(2) .
C16A C17A 1.352(13) .
C17A C18A 1.383(16) .
C18A C19A 1.391(15) .
C19A C20A 1.361(11) .
O5A C32A 1.357(8) .
O5A C25A 1.36(5) 4_575
C22A C23A 1.3900 .
C22A C27A 1.3900 .
C23A C24A 1.3900 .
C24A C25A 1.3900 .
C25A O5A 1.358(8) 4_576
C25A C26A 1.3900 .
C26A C27A 1.3900 .
C29A C30A 1.3900 .
C29A C34A 1.3900 .
C30A C31A 1.3900 .
C31A C32A 1.3900 .
C32A C33A 1.3900 .
C33A C34A 1.3900 .

loop_
_platon_squeeze_void_nr
_platon_squeeze_void_average_x
_platon_squeeze_void_average_y
_platon_squeeze_void_average_z
_platon_squeeze_void_volume
_platon_squeeze_void_count_electrons
_platon_squeeze_void_content
1 0.000 -0.064 0.250 650 237 ' '
2 0.000 -0.035 0.750 650 237 ' '
